data_2021129
loop_
_publ_author_name
'Cobo, Justo'
'Vicentes, Daniel E.'
'Rodr\'iguez, Ricaurte'
'Marchal, Antonio'
'Glidewell, Christopher'

_publ_section_title
;
 A concise synthesis of a highly substituted
 6-(1<i>H</i>-benzimidazol-1-yl)-5-nitrosopyrimidin-2-amine: synthetic
 sequence and the molecular and supramolecular structures of one product
 and two intermediates
;
_journal_coeditor_code KY3144
_journal_issue 6
_journal_name_full 'Acta Crystallographica Section C'
_journal_page_first
;
;
_journal_paper_doi 10.1107/S2053229618007015
_journal_volume 74
_journal_year 2018
_chemical_formula_iupac 'C14 H16 N6 O3, C2 H6 O S'
_chemical_formula_moiety 'C14 H16 N6 O3, C2 H6 O S'
_chemical_formula_sum 'C16 H22 N6 O4 S'
_chemical_formula_weight 394.46
_chemical_name_systematic
'<i>N</i>^4^-{2-[(Ethoxymethylidene)amino]phenyl}-6-methoxy-5-nitrosopyrimidine-2,4-diamine dimethyl sulfoxide monosolvate'
_space_group_crystal_system monoclinic
_space_group_IT_number 14
_space_group_name_Hall '-P 2ybc'
_space_group_name_H-M_alt 'P 1 21/c 1'
_symmetry_space_group_name_Hall '-P 2ybc'
_symmetry_space_group_name_H-M 'P 1 21/c 1'
_atom_sites_solution_hydrogens mixed
_audit_creation_method SHELXL-2014
_cell_angle_alpha 90
_cell_angle_beta 115.351(3)
_cell_angle_gamma 90
_cell_formula_units_Z 4
_cell_length_a 10.8498(11)
_cell_length_b 17.2238(15)
_cell_length_c 11.3806(11)
_cell_measurement_reflns_used 4608
_cell_measurement_temperature 100(2)
_cell_measurement_theta_max 27.936
_cell_measurement_theta_min 2.306
_cell_volume 1921.9(3)
_computing_cell_refinement
;
SAINT (Bruker, 2016)
;
_computing_data_collection
;
APEX3 (Bruker, 2016)
;
_computing_data_reduction
;
SAINT (Bruker, 2016)
;
_computing_molecular_graphics
;
PLATON (Spek, 2009)
;
_computing_publication_material
;
SHELXL2014 (Sheldrick, 2015) and PLATON (Spek, 2009)
;
_computing_structure_refinement
;
SHELXL2014 (Sheldrick, 2015)
;
_computing_structure_solution
;
SIR92 (Altomare <i>et al.</i>,  1994)
;
_diffrn_ambient_temperature 100(2)
_diffrn_measured_fraction_theta_full 0.999
_diffrn_measured_fraction_theta_max 0.998
_diffrn_measurement_device_type 'Bruker D8 Venture'
_diffrn_measurement_method '\f and \w scans'
_diffrn_radiation_monochromator 'multilayer mirror'
_diffrn_radiation_type MoK\a
_diffrn_radiation_wavelength 0.71073
_diffrn_reflns_av_R_equivalents 0.0657
_diffrn_reflns_limit_h_max 14
_diffrn_reflns_limit_h_min -14
_diffrn_reflns_limit_k_max 22
_diffrn_reflns_limit_k_min -22
_diffrn_reflns_limit_l_max 14
_diffrn_reflns_limit_l_min -14
_diffrn_reflns_number 51879
_diffrn_reflns_theta_full 25.242
_diffrn_reflns_theta_max 27.936
_diffrn_reflns_theta_min 2.306
_diffrn_standards_decay_% 0
_diffrn_standards_interval_count 0
_diffrn_standards_interval_time 0
_diffrn_standards_number 0
_exptl_absorpt_coefficient_mu 0.203
_exptl_absorpt_correction_T_max 0.974
_exptl_absorpt_correction_T_min 0.935
_exptl_absorpt_correction_type multi-scan
_exptl_absorpt_process_details
;
(SADABS; Bruker, 2016)
;
_exptl_crystal_colour brown
_exptl_crystal_density_diffrn 1.363
_exptl_crystal_description block
_exptl_crystal_F_000 832
_exptl_crystal_size_max 0.200
_exptl_crystal_size_mid 0.170
_exptl_crystal_size_min 0.130
_refine_diff_density_max 0.347
_refine_diff_density_min -0.379
_refine_ls_extinction_method none
_refine_ls_goodness_of_fit_ref 1.045
_refine_ls_hydrogen_treatment mixed
_refine_ls_matrix_type full
_refine_ls_number_parameters 257
_refine_ls_number_reflns 4606
_refine_ls_number_restraints 0
_refine_ls_restrained_S_all 1.045
_refine_ls_R_factor_all 0.0520
_refine_ls_R_factor_gt 0.0372
_refine_ls_shift/su_max 0.000
_refine_ls_shift/su_mean 0.000
_refine_ls_structure_factor_coef Fsqd
_refine_ls_weighting_details 'w=1/[\s^2^(Fo^2^)+(0.0343P)^2^+1.3229P] where P=(Fo^2^+2Fc^2^)/3'
_refine_ls_weighting_scheme calc
_refine_ls_wR_factor_gt 0.0815
_refine_ls_wR_factor_ref 0.0884
_reflns_number_gt 3808
_reflns_number_total 4606
_reflns_threshold_expression 'I > 2\s(I)'
_cod_data_source_file ky3144sup1.cif
_cod_data_source_block III
_cod_database_code 2021129
_shelx_space_group_comment
;
The symmetry employed for this shelxl refinement is uniquely defined
by the following loop, which should always be used as a source of
symmetry information in preference to the above space-group names.
They are only intended as comments.
;
_shelx_estimated_absorpt_t_min 0.960
_shelx_estimated_absorpt_t_max 0.974
_shelxl_version_number 2.014

loop_
_space_group_symop_operation_xyz
'x, y, z'
'-x, y+1/2, -z+1/2'
'-x, -y, -z'
'x, -y-1/2, z-1/2'

loop_
_atom_site_type_symbol
_atom_site_label
_atom_site_fract_x
_atom_site_fract_y
_atom_site_fract_z
_atom_site_U_iso_or_equiv
_atom_site_adp_type
_atom_site_calc_flag
_atom_site_occupancy
N N1 0.62364(12) 0.45133(7) 0.43599(11) 0.0132(2) Uani d 1
C C2 0.68864(15) 0.49854(8) 0.38650(13) 0.0134(3) Uani d 1
N N3 0.63374(12) 0.53671(7) 0.26896(12) 0.0134(2) Uani d 1
C C4 0.50414(15) 0.52505(8) 0.19766(13) 0.0124(3) Uani d 1
C C5 0.42094(14) 0.47440(8) 0.23492(14) 0.0124(3) Uani d 1
C C6 0.49167(14) 0.43866(8) 0.36181(13) 0.0116(3) Uani d 1
N N21 0.82050(13) 0.51041(8) 0.45783(13) 0.0181(3) Uani d 1
H H21A 0.8645(19) 0.5371(11) 0.4248(18) 0.022 Uiso d 1
H H21B 0.8638(19) 0.4833(11) 0.5284(19) 0.022 Uiso d 1
O O41 0.44084(10) 0.56004(6) 0.08289(10) 0.0156(2) Uani d 1
C C41 0.52208(16) 0.61220(9) 0.04430(15) 0.0181(3) Uani d 1
H H41A 0.5663 0.6508 0.1128 0.027 Uiso calc 1
H H41B 0.4630 0.6386 -0.0366 0.027 Uiso calc 1
H H41C 0.5918 0.5824 0.0307 0.027 Uiso calc 1
N N51 0.29003(13) 0.46569(7) 0.14913(12) 0.0163(3) Uani d 1
O O51 0.21437(11) 0.42050(6) 0.18101(11) 0.0194(2) Uani d 1
N N61 0.41891(13) 0.39107(7) 0.40144(12) 0.0124(2) Uani d 1
H H61 0.3344(19) 0.3865(10) 0.3433(17) 0.015 Uiso d 1
C C61 0.45849(15) 0.34729(8) 0.51643(13) 0.0124(3) Uani d 1
C C62 0.35674(15) 0.29664(8) 0.51885(14) 0.0146(3) Uani d 1
C C63 0.38502(17) 0.25081(9) 0.62812(15) 0.0189(3) Uani d 1
H H63 0.3172 0.2166 0.6302 0.023 Uiso calc 1
C C64 0.51191(17) 0.25470(9) 0.73433(15) 0.0204(3) Uani d 1
H H64 0.5308 0.2231 0.8085 0.024 Uiso calc 1
C C65 0.61052(17) 0.30466(9) 0.73158(15) 0.0198(3) Uani d 1
H H65 0.6969 0.3072 0.8044 0.024 Uiso calc 1
C C66 0.58482(15) 0.35135(8) 0.62337(14) 0.0154(3) Uani d 1
H H66 0.6531 0.3857 0.6227 0.018 Uiso calc 1
N N62 0.23363(13) 0.29167(7) 0.40440(12) 0.0164(3) Uani d 1
C C67 0.12132(17) 0.29543(9) 0.41230(16) 0.0206(3) Uani d 1
H H67 0.1223 0.3044 0.4951 0.025 Uiso calc 1
O O67 0.00062(11) 0.28728(7) 0.30906(11) 0.0233(3) Uani d 1
C C68 0.00766(16) 0.27278(9) 0.18557(15) 0.0195(3) Uani d 1
H H68A 0.0664 0.2272 0.1935 0.023 Uiso calc 1
H H68B 0.0468 0.3184 0.1607 0.023 Uiso calc 1
C C69 -0.13509(17) 0.25776(10) 0.08446(17) 0.0275(4) Uani d 1
H H69A -0.1728 0.2126 0.1101 0.041 Uiso calc 1
H H69B -0.1334 0.2476 0.0005 0.041 Uiso calc 1
H H69C -0.1921 0.3033 0.0770 0.041 Uiso calc 1
S S21 0.89988(4) 0.57171(2) 0.18998(3) 0.01387(9) Uani d 1
O O21 0.97955(11) 0.57988(6) 0.33640(10) 0.0180(2) Uani d 1
C C21 0.88050(17) 0.46953(9) 0.15983(15) 0.0195(3) Uani d 1
H H21C 0.9705 0.4448 0.1956 0.029 Uiso calc 1
H H21D 0.8345 0.4602 0.0659 0.029 Uiso calc 1
H H21E 0.8258 0.4475 0.2015 0.029 Uiso calc 1
C C22 1.01965(16) 0.59012(9) 0.12422(15) 0.0192(3) Uani d 1
H H22A 1.0980 0.5553 0.1650 0.029 Uiso calc 1
H H22B 1.0505 0.6441 0.1414 0.029 Uiso calc 1
H H22C 0.9762 0.5810 0.0302 0.029 Uiso calc 1

loop_
_atom_site_aniso_label
_atom_site_aniso_U_11
_atom_site_aniso_U_22
_atom_site_aniso_U_33
_atom_site_aniso_U_12
_atom_site_aniso_U_13
_atom_site_aniso_U_23
N1 0.0145(6) 0.0141(6) 0.0125(6) -0.0005(5) 0.0071(5) 0.0011(5)
C2 0.0148(7) 0.0140(6) 0.0127(7) -0.0001(5) 0.0072(6) -0.0008(5)
N3 0.0141(6) 0.0145(6) 0.0134(6) -0.0002(5) 0.0076(5) 0.0016(5)
C4 0.0158(7) 0.0107(6) 0.0129(6) 0.0025(5) 0.0084(6) 0.0010(5)
C5 0.0133(7) 0.0116(6) 0.0135(7) 0.0020(5) 0.0068(6) -0.0002(5)
C6 0.0142(7) 0.0091(6) 0.0135(6) 0.0017(5) 0.0079(5) -0.0012(5)
N21 0.0135(6) 0.0261(7) 0.0137(6) -0.0038(5) 0.0049(5) 0.0056(5)
O41 0.0151(5) 0.0167(5) 0.0152(5) -0.0004(4) 0.0068(4) 0.0065(4)
C41 0.0191(8) 0.0197(7) 0.0177(7) -0.0007(6) 0.0099(6) 0.0073(6)
N51 0.0147(6) 0.0161(6) 0.0189(6) 0.0003(5) 0.0079(5) 0.0034(5)
O51 0.0137(5) 0.0217(6) 0.0229(6) -0.0020(4) 0.0078(4) 0.0066(4)
N61 0.0125(6) 0.0128(6) 0.0132(6) 0.0008(5) 0.0066(5) 0.0016(5)
C61 0.0180(7) 0.0103(6) 0.0123(7) 0.0021(5) 0.0098(6) 0.0003(5)
C62 0.0196(7) 0.0113(6) 0.0159(7) -0.0004(5) 0.0107(6) -0.0018(5)
C63 0.0275(8) 0.0136(7) 0.0205(8) -0.0033(6) 0.0151(7) 0.0003(6)
C64 0.0307(9) 0.0168(7) 0.0164(7) 0.0017(6) 0.0128(7) 0.0044(6)
C65 0.0218(8) 0.0228(8) 0.0148(7) 0.0030(6) 0.0079(6) 0.0036(6)
C66 0.0179(7) 0.0155(7) 0.0157(7) 0.0012(5) 0.0100(6) 0.0019(5)
N62 0.0201(7) 0.0123(6) 0.0180(6) -0.0040(5) 0.0094(5) -0.0001(5)
C67 0.0234(8) 0.0205(8) 0.0209(8) -0.0058(6) 0.0124(7) -0.0011(6)
O67 0.0189(6) 0.0295(6) 0.0234(6) -0.0061(5) 0.0110(5) -0.0007(5)
C68 0.0214(8) 0.0174(7) 0.0198(8) -0.0038(6) 0.0091(6) 0.0015(6)
C69 0.0233(9) 0.0284(9) 0.0258(9) -0.0049(7) 0.0057(7) 0.0030(7)
S21 0.01340(17) 0.01437(17) 0.01379(17) 0.00099(13) 0.00578(14) 0.00251(13)
O21 0.0193(5) 0.0197(5) 0.0136(5) -0.0035(4) 0.0058(4) 0.0016(4)
C21 0.0228(8) 0.0141(7) 0.0204(8) -0.0020(6) 0.0081(7) -0.0003(6)
C22 0.0196(8) 0.0210(7) 0.0208(8) -0.0004(6) 0.0122(6) 0.0022(6)

loop_
_atom_type_symbol
_atom_type_description
_atom_type_scat_dispersion_real
_atom_type_scat_dispersion_imag
_atom_type_scat_source
C C 0.0033 0.0016 'International Tables Vol C Tables 4.2.6.8 and 6.1.1.4'
H H 0.0000 0.0000 'International Tables Vol C Tables 4.2.6.8 and 6.1.1.4'
N N 0.0061 0.0033 'International Tables Vol C Tables 4.2.6.8 and 6.1.1.4'
O O 0.0106 0.0060 'International Tables Vol C Tables 4.2.6.8 and 6.1.1.4'
S S 0.1246 0.1234 'International Tables Vol C Tables 4.2.6.8 and 6.1.1.4'

loop_
_geom_angle_atom_site_label_1
_geom_angle_atom_site_label_2
_geom_angle_atom_site_label_3
_geom_angle
C6 N1 C2 116.53(12)
N21 C2 N1 117.28(13)
N21 C2 N3 115.25(13)
N1 C2 N3 127.47(13)
C4 N3 C2 115.73(12)
N3 C4 O41 120.45(13)
N3 C4 C5 123.64(13)
O41 C4 C5 115.91(13)
N51 C5 C4 116.96(13)
N51 C5 C6 128.32(13)
C4 C5 C6 114.71(12)
N1 C6 N61 120.93(13)
N1 C6 C5 121.89(12)
N61 C6 C5 117.18(13)
C2 N21 H21A 118.2(13)
C2 N21 H21B 119.8(12)
H21A N21 H21B 120.6(18)
C4 O41 C41 116.86(11)
O41 C41 H41A 109.5
O41 C41 H41B 109.5
H41A C41 H41B 109.5
O41 C41 H41C 109.5
H41A C41 H41C 109.5
H41B C41 H41C 109.5
O51 N51 C5 117.68(12)
C6 N61 C61 130.50(13)
C6 N61 H61 112.2(11)
C61 N61 H61 117.3(11)
C66 C61 N61 125.45(13)
C66 C61 C62 119.86(13)
N61 C61 C62 114.68(13)
C63 C62 N62 123.29(13)
C63 C62 C61 119.42(14)
N62 C62 C61 117.14(13)
C64 C63 C62 120.43(14)
C64 C63 H63 119.8
C62 C63 H63 119.8
C65 C64 C63 119.82(14)
C65 C64 H64 120.1
C63 C64 H64 120.1
C64 C65 C66 120.94(15)
C64 C65 H65 119.5
C66 C65 H65 119.5
C61 C66 C65 119.52(14)
C61 C66 H66 120.2
C65 C66 H66 120.2
C67 N62 C62 119.46(13)
N62 C67 O67 122.90(14)
N62 C67 H67 118.6
O67 C67 H67 118.6
C67 O67 C68 115.28(12)
O67 C68 C69 107.72(13)
O67 C68 H68A 110.2
C69 C68 H68A 110.2
O67 C68 H68B 110.2
C69 C68 H68B 110.2
H68A C68 H68B 108.5
C68 C69 H69A 109.5
C68 C69 H69B 109.5
H69A C69 H69B 109.5
C68 C69 H69C 109.5
H69A C69 H69C 109.5
H69B C69 H69C 109.5
O21 S21 C22 105.61(7)
O21 S21 C21 105.44(7)
C22 S21 C21 98.13(7)
S21 C21 H21C 109.5
S21 C21 H21D 109.5
H21C C21 H21D 109.5
S21 C21 H21E 109.5
H21C C21 H21E 109.5
H21D C21 H21E 109.5
S21 C22 H22A 109.5
S21 C22 H22B 109.5
H22A C22 H22B 109.5
S21 C22 H22C 109.5
H22A C22 H22C 109.5
H22B C22 H22C 109.5

loop_
_geom_bond_atom_site_label_1
_geom_bond_atom_site_label_2
_geom_bond_distance
N1 C6 1.3324(18)
N1 C2 1.3476(18)
C2 N21 1.3240(19)
C2 N3 1.3762(18)
N3 C4 1.3034(19)
C4 O41 1.3315(17)
C4 C5 1.4434(19)
C5 N51 1.3437(19)
C5 C6 1.4506(19)
C6 N61 1.3429(18)
N21 H21A 0.86(2)
N21 H21B 0.87(2)
O41 C41 1.4520(17)
C41 H41A 0.9800
C41 H41B 0.9800
C41 H41C 0.9800
N51 O51 1.2909(16)
N61 C61 1.4087(18)
N61 H61 0.874(18)
C61 C66 1.392(2)
C61 C62 1.417(2)
C62 C63 1.392(2)
C62 N62 1.414(2)
C63 C64 1.391(2)
C63 H63 0.9500
C64 C65 1.384(2)
C64 H64 0.9500
C65 C66 1.395(2)
C65 H65 0.9500
C66 H66 0.9500
N62 C67 1.261(2)
C67 O67 1.341(2)
C67 H67 0.9500
O67 C68 1.4613(19)
C68 C69 1.505(2)
C68 H68A 0.9900
C68 H68B 0.9900
C69 H69A 0.9800
C69 H69B 0.9800
C69 H69C 0.9800
S21 O21 1.5200(11)
S21 C22 1.7839(15)
S21 C21 1.7883(15)
C21 H21C 0.9800
C21 H21D 0.9800
C21 H21E 0.9800
C22 H22A 0.9800
C22 H22B 0.9800
C22 H22C 0.9800

loop_
_geom_hbond_atom_site_label_D
_geom_hbond_atom_site_label_H
_geom_hbond_atom_site_label_A
_geom_hbond_site_symmetry_A
_geom_hbond_distance_DH
_geom_hbond_distance_HA
_geom_hbond_distance_DA
_geom_hbond_angle_DHA
_geom_hbond_publ_flag
N21 H21A O21 . 0.86(2) 2.05(2) 2.8916(19) 168.7(18) no
N21 H21B O21 3_766 0.87(2) 2.05(2) 2.8737(18) 157(2) no
N61 H61 O51 . 0.88(2) 1.841(18) 2.5899(18) 142.4(18) no

loop_
_geom_torsion_atom_site_label_1
_geom_torsion_atom_site_label_2
_geom_torsion_atom_site_label_3
_geom_torsion_atom_site_label_4
_geom_torsion
C6 N1 C2 N21 -178.60(13)
C6 N1 C2 N3 1.5(2)
N21 C2 N3 C4 179.62(13)
N1 C2 N3 C4 -0.5(2)
C2 N3 C4 O41 179.17(12)
C2 N3 C4 C5 -1.4(2)
N3 C4 C5 N51 -177.41(13)
O41 C4 C5 N51 2.03(19)
N3 C4 C5 C6 2.1(2)
O41 C4 C5 C6 -178.47(12)
C2 N1 C6 N61 178.48(12)
C2 N1 C6 C5 -0.65(19)
N51 C5 C6 N1 178.46(14)
C4 C5 C6 N1 -0.97(19)
N51 C5 C6 N61 -0.7(2)
C4 C5 C6 N61 179.87(12)
N3 C4 O41 C41 -1.46(19)
C5 C4 O41 C41 179.08(12)
C4 C5 N51 O51 179.92(12)
C6 C5 N51 O51 0.5(2)
N1 C6 N61 C61 -0.6(2)
C5 C6 N61 C61 178.58(13)
C6 N61 C61 C66 7.5(2)
C6 N61 C61 C62 -173.40(13)
C66 C61 C62 C63 -0.7(2)
N61 C61 C62 C63 -179.83(13)
C66 C61 C62 N62 -176.28(12)
N61 C61 C62 N62 4.55(18)
N62 C62 C63 C64 175.50(14)
C61 C62 C63 C64 0.2(2)
C62 C63 C64 C65 0.2(2)
C63 C64 C65 C66 -0.1(2)
N61 C61 C66 C65 179.82(13)
C62 C61 C66 C65 0.8(2)
C64 C65 C66 C61 -0.4(2)
C63 C62 N62 C67 51.4(2)
C61 C62 N62 C67 -133.18(15)
C62 N62 C67 O67 -176.57(13)
N62 C67 O67 C68 0.6(2)
C67 O67 C68 C69 174.70(13)

_cod_database_fobs_code 2021129
